data_4343270
loop_
_publ_author_name
'Zhang, Shaoguang'
'Bullock, R. Morris'

_publ_section_title
;
 Molybdenum Hydride and Dihydride Complexes Bearing Diphosphine Ligands
 with a Pendant Amine: Formation of Complexes with Bound Amines.
;
_journal_issue 13
_journal_name_full 'Inorganic chemistry'
_journal_page_first 6397
_journal_page_last 6409
_journal_paper_doi 10.1021/acs.inorgchem.5b00728
_journal_volume 54
_journal_year 2015
_chemical_formula_moiety 'C17 H32 Mo N O P2, C32 H12 B F24'
_chemical_formula_sum 'C49 H44 B F24 Mo N O P2'
_chemical_formula_weight 1287.54
_chemical_name_systematic
;
 ?
;
_space_group_crystal_system triclinic
_space_group_IT_number 2
_space_group_name_Hall '-P 1'
_space_group_name_H-M_alt 'P -1'
_symmetry_space_group_name_Hall '-P 1'
_symmetry_space_group_name_H-M 'P -1'
_atom_sites_solution_hydrogens geom
_audit_creation_date 2015-03-17
_audit_creation_method
;
Olex2 1.2
(compiled 2014.07.22 svn.r2960 for OlexSys, GUI svn.r4862)
;
_cell_angle_alpha 66.032(4)
_cell_angle_beta 70.298(4)
_cell_angle_gamma 86.114(4)
_cell_formula_units_Z 2
_cell_length_a 12.6750(11)
_cell_length_b 14.7018(13)
_cell_length_c 16.5713(14)
_cell_measurement_reflns_used 9918
_cell_measurement_temperature 100
_cell_volume 2647.9(4)
_computing_cell_refinement 'SAINT v8.34A (Bruker, 2013)'
_computing_data_reduction 'SAINT v8.34A (Bruker, 2013)'
_computing_molecular_graphics 'Olex2 (Dolomanov et al., 2009)'
_computing_publication_material 'Olex2 (Dolomanov et al., 2009)'
_computing_structure_refinement 'ShelXL (Sheldrick, 2008)'
_diffrn_ambient_temperature 100
_diffrn_measured_fraction_theta_full 1.000
_diffrn_measured_fraction_theta_max 0.996
_diffrn_measurement_device_type 'Bruker APEX-II CCD'
_diffrn_measurement_method '\f and \w scans'
_diffrn_radiation_type MoK\a
_diffrn_radiation_wavelength 0.71073
_diffrn_reflns_av_R_equivalents 0.0308
_diffrn_reflns_av_unetI/netI 0.0327
_diffrn_reflns_laue_measured_fraction_full 1.000
_diffrn_reflns_laue_measured_fraction_max 0.996
_diffrn_reflns_limit_h_max 18
_diffrn_reflns_limit_h_min -18
_diffrn_reflns_limit_k_max 21
_diffrn_reflns_limit_k_min -21
_diffrn_reflns_limit_l_max 24
_diffrn_reflns_limit_l_min -24
_diffrn_reflns_number 67656
_diffrn_reflns_point_group_measured_fraction_full 1.000
_diffrn_reflns_point_group_measured_fraction_max 0.996
_diffrn_reflns_theta_full 25.242
_diffrn_reflns_theta_max 32.080
_diffrn_reflns_theta_min 1.521
_diffrn_standards_number 0
_exptl_absorpt_coefficient_mu 0.431
_exptl_absorpt_correction_T_max 0.7463
_exptl_absorpt_correction_T_min 0.6682
_exptl_absorpt_correction_type multi-scan
_exptl_absorpt_process_details
;
SADABS-2012/1 (Bruker,2012) was used for absorption correction.
wR2(int) was 0.0559 before and 0.0478 after correction.
The Ratio of minimum to maximum transmission is 0.8954.
The \l/2 correction factor is 0.0015.
;
_exptl_crystal_colour 'clear light orange'
_exptl_crystal_colour_lustre clear
_exptl_crystal_colour_modifier light
_exptl_crystal_colour_primary orange
_exptl_crystal_density_diffrn 1.615
_exptl_crystal_description block
_exptl_crystal_F_000 1292
_exptl_crystal_size_max 0.522
_exptl_crystal_size_mid 0.228
_exptl_crystal_size_min 0.211
_refine_diff_density_max 1.319
_refine_diff_density_min -1.182
_refine_diff_density_rms 0.079
_refine_ls_extinction_method none
_refine_ls_goodness_of_fit_ref 1.064
_refine_ls_hydrogen_treatment constr
_refine_ls_matrix_type full
_refine_ls_number_parameters 817
_refine_ls_number_reflns 18424
_refine_ls_number_restraints 130
_refine_ls_restrained_S_all 1.131
_refine_ls_R_factor_all 0.0454
_refine_ls_R_factor_gt 0.0384
_refine_ls_shift/su_max 0.002
_refine_ls_shift/su_mean 0.000
_refine_ls_structure_factor_coef Fsqd
_refine_ls_weighting_details 'w=1/[\s^2^(Fo^2^)+(0.0446P)^2^+1.8509P] where P=(Fo^2^+2Fc^2^)/3'
_refine_ls_weighting_scheme calc
_refine_ls_wR_factor_gt 0.0956
_refine_ls_wR_factor_ref 0.0993
_reflns_Friedel_coverage 0.000
_reflns_number_gt 16009
_reflns_number_total 18424
_reflns_threshold_expression 'I > 2\s(I)'
_cod_data_source_file ic5b00728_si_002.cif
_cod_data_source_block zhang005a
_cod_depositor_comments 'Adding full bibliography for 4343268--4343274.cif.'
_cod_database_code 4343270
_shelxl_version_number 2013-4
_shelx_space_group_comment
;
The symmetry employed for this shelxl refinement is uniquely defined
by the following loop, which should always be used as a source of
symmetry information in preference to the above space-group names.
They are only intended as comments.
;
_shelx_estimated_absorpt_t_max 0.915
_shelx_estimated_absorpt_t_min 0.806
_olex2_refinement_description
;
1. Fixed Uiso
 At 1.2 times of:
  All C(H) groups, All C(H,H) groups
 At 1.5 times of:
  All C(H,H,H) groups
2. Restrained distances
 F11-C44 \\sim F11A-C44 \\sim F10-C44 \\sim F10A-C44 \\sim F12-C44 \\sim
F12A-C44
 with sigma of 0.002
 C49-C27 \\sim C49A-C27
 with sigma of 0.02
3. Uiso/Uaniso restraints and constraints
Uanis(F16A) \\sim Ueq: with sigma of 0.1 and sigma for terminal atoms of 0.2
Uanis(C49) = Uanis(C49A)
Uanis(F16) = Uanis(F16A)
4. Rigid body (RIGU) restrains
 C47, F5A, F4A, F6A
 with sigma for 1-2 distances of 0.004 and sigma for 1-3 distances of 0.004
 C47, F5, F4, F6
 with sigma for 1-2 distances of 0.004 and sigma for 1-3 distances of 0.004
 C44, F10, F12, F11
 with sigma for 1-2 distances of 0.002 and sigma for 1-3 distances of 0.002
 C44, F10A, F12A, F11A
 with sigma for 1-2 distances of 0.002 and sigma for 1-3 distances of 0.002
 C41, F16, F18, F17
 with sigma for 1-2 distances of 0.004 and sigma for 1-3 distances of 0.004
 C41, F16A, F18A, F17A
 with sigma for 1-2 distances of 0.004 and sigma for 1-3 distances of 0.004
5. Others
 Sof(F11A)=Sof(F10A)=Sof(F12A)=1-FVAR(1)
 Sof(F12)=Sof(F10)=Sof(F11)=FVAR(1)
 Sof(F17A)=Sof(F16A)=Sof(F18A)=1-FVAR(2)
 Sof(F18)=Sof(F16)=Sof(F17)=FVAR(2)
 Sof(F6A)=Sof(F4A)=Sof(F5A)=1-FVAR(3)
 Sof(F5)=Sof(F4)=Sof(F6)=FVAR(3)
 Sof(F22A)=Sof(F23A)=Sof(C49)=1-FVAR(4)
 Sof(F23)=Sof(F22)=Sof(C49A)=FVAR(4)
6.a Secondary CH2 refined with riding coordinates:
 C8(H44A,H44B), C2(H46A,H46B), C3(H49A,H49B), C4(H50A,H50B), C6(H52A,H52B),
 C10(H54A,H54B)
6.b Aromatic/amide H refined with riding coordinates:
 C36(H4), C28(H7), C40(H10), C38(H13), C22(H18), C20(H21), C18(H23), C30(H27),
 C32(H29), C34(H31), C24(H34), C26(H37), C14(H38), C15(H39), C16(H40), C12(H41),
  C13(H42)
6.c Idealised Me refined as rotating group:
 C9(H45A,H45B,H45C), C1(H48A,H48B,H48C), C5(H51A,H51B,H51C), C7(H53A,H53B,
 H53C), C11(H55A,H55B,H55C)
;
_olex2_submission_special_instructions 'No special instructions were received'

loop_
_space_group_symop_operation_xyz
'x, y, z'
'-x, -y, -z'

loop_
_atom_site_label
_atom_site_type_symbol
_atom_site_fract_x
_atom_site_fract_y
_atom_site_fract_z
_atom_site_U_iso_or_equiv
_atom_site_adp_type
_atom_site_occupancy
_atom_site_site_symmetry_order
_atom_site_calc_flag
_atom_site_refinement_flags_posn
_atom_site_refinement_flags_adp
_atom_site_refinement_flags_occupancy
_atom_site_disorder_assembly
_atom_site_disorder_group
Mo1 Mo 0.55247(2) 0.87403(2) 0.71243(2) 0.01380(4) Uani 1 1 d . . . . .
P1 P 0.69004(3) 1.01913(3) 0.63604(3) 0.01849(8) Uani 1 1 d . . . . .
P2 P 0.60501(3) 0.70459(3) 0.73634(3) 0.01704(7) Uani 1 1 d . . . . .
F23 F 1.1507(3) 0.1054(5) 0.5539(4) 0.0466(14) Uani 0.711(15) 1 d . . P A 1
F24 F 0.97327(10) 0.10878(11) 0.62267(9) 0.0402(3) Uani 1 1 d . . . . .
F7 F 0.77743(17) 0.41909(11) 1.10654(10) 0.0642(5) Uani 1 1 d . . . . .
F9 F 0.71090(11) 0.54651(14) 1.02520(12) 0.0571(4) Uani 1 1 d . . . . .
F8 F 0.85590(11) 0.56427(11) 1.05607(9) 0.0397(3) Uani 1 1 d . . . . .
F14 F 1.03130(11) 0.02194(9) 1.18349(9) 0.0351(3) Uani 1 1 d . . . . .
F15 F 0.88267(12) 0.08189(19) 1.24035(11) 0.0758(7) Uani 1 1 d . . . . .
F13 F 1.02710(15) 0.17857(10) 1.13690(12) 0.0539(4) Uani 1 1 d . . . . .
F18 F 0.65032(13) -0.07303(16) 1.09389(17) 0.0521(7) Uani 0.823(3) 1 d . . P B 1
F16 F 0.76016(19) -0.07335(14) 0.96487(11) 0.0488(6) Uani 0.823(3) 1 d . . P B 1
F2 F 0.48069(10) 0.17088(10) 0.96518(10) 0.0418(3) Uani 1 1 d . . . . .
F3 F 0.40810(10) 0.28730(12) 0.87713(10) 0.0450(3) Uani 1 1 d . . . . .
F1 F 0.47372(11) 0.31397(13) 0.96991(10) 0.0508(4) Uani 1 1 d . . . . .
F5 F 0.6518(8) 0.4207(12) 0.5558(6) 0.082(3) Uani 0.53(2) 1 d . . P C 1
F4 F 0.8241(11) 0.3891(11) 0.5249(9) 0.071(3) Uani 0.53(2) 1 d . . P C 1
F6 F 0.7789(11) 0.5213(5) 0.5362(6) 0.060(2) Uani 0.53(2) 1 d . . P C 1
F21 F 1.40191(12) 0.23153(11) 0.69890(14) 0.0602(5) Uani 1 1 d . . . . .
F19 F 1.40863(12) 0.34572(16) 0.56874(10) 0.0699(6) Uani 1 1 d . . . . .
F20 F 1.35815(11) 0.37455(14) 0.69092(15) 0.0638(5) Uani 1 1 d . . . . .
F22 F 1.0636(5) 0.2332(2) 0.5024(2) 0.0446(8) Uani 0.711(15) 1 d . . P A 1
O1 O 0.60682(11) 0.89631(10) 0.50907(8) 0.0261(2) Uani 1 1 d . . . . .
C44 C 1.08083(15) 0.65945(13) 0.70882(13) 0.0362(4) Uani 1 1 d . . . . .
C37 C 1.00798(15) 0.57111(12) 0.78825(12) 0.0232(3) Uani 1 1 d . . . . .
C36 C 1.00193(14) 0.48234(12) 0.77779(11) 0.0209(3) Uani 1 1 d . . . . .
H4 H 1.0430 0.4797 0.7206 0.025 Uiso 1 1 calc R . . . .
C35 C 0.93604(12) 0.39721(11) 0.85068(11) 0.0172(3) Uani 1 1 d . . . . .
C23 C 1.02736(13) 0.27588(11) 0.75870(11) 0.0178(3) Uani 1 1 d . . . . .
C28 C 1.01027(13) 0.22455(12) 0.70809(11) 0.0205(3) Uani 1 1 d . . . . .
H7 H 0.9371 0.2047 0.7183 0.025 Uiso 1 1 calc R . . . .
C27 C 1.09846(14) 0.20242(12) 0.64345(11) 0.0209(3) Uani 1 1 d . . . . .
C49A C 1.0690(5) 0.1621(4) 0.5830(4) 0.0222(8) Uani 0.711(15) 1 d . . P A 1
C40 C 0.87361(12) 0.40784(11) 0.93408(11) 0.0175(3) Uani 1 1 d . . . . .
H10 H 0.8271 0.3537 0.9841 0.021 Uiso 1 1 calc R . . . .
C39 C 0.87918(13) 0.49679(12) 0.94420(11) 0.0194(3) Uani 1 1 d . . . . .
C43 C 0.80704(15) 0.50596(14) 1.03273(13) 0.0267(3) Uani 1 1 d . . . . .
C38 C 0.94711(14) 0.57947(12) 0.87160(12) 0.0228(3) Uani 1 1 d . . . . .
H13 H 0.9517 0.6386 0.8785 0.027 Uiso 1 1 calc R . . . .
C17 C 0.89750(12) 0.19439(11) 0.93430(10) 0.0157(3) Uani 1 1 d . . . . .
C22 C 0.94013(13) 0.18676(12) 1.00454(11) 0.0176(3) Uani 1 1 d . . . . .
H18 H 0.9802 0.2420 0.9971 0.021 Uiso 1 1 calc R . . . .
C21 C 0.92436(13) 0.09925(12) 1.08495(11) 0.0182(3) Uani 1 1 d . . . . .
C42 C 0.96602(14) 0.09564(14) 1.16060(13) 0.0241(3) Uani 1 1 d . . . . .
C20 C 0.86661(13) 0.01393(12) 1.09902(11) 0.0179(3) Uani 1 1 d . . . . .
H21 H 0.8561 -0.0445 1.1529 0.021 Uiso 1 1 calc R . . . .
C19 C 0.82523(12) 0.01930(11) 1.02959(10) 0.0160(3) Uani 1 1 d . . . . .
C18 C 0.84062(12) 0.10722(11) 0.94941(10) 0.0158(3) Uani 1 1 d . . . . .
H23 H 0.8121 0.1082 0.9042 0.019 Uiso 1 1 calc R . . . .
C41 C 0.75729(14) -0.06913(12) 1.04428(11) 0.0196(3) Uani 1 1 d . . . . .
F17 F 0.79325(18) -0.15681(11) 1.09007(18) 0.0574(7) Uani 0.823(3) 1 d . . P B 1
C29 C 0.80934(13) 0.31314(11) 0.80241(10) 0.0164(3) Uani 1 1 d . . . . .
C30 C 0.81903(15) 0.36435(13) 0.70739(11) 0.0218(3) Uani 1 1 d . . . . .
H27 H 0.8900 0.3883 0.6626 0.026 Uiso 1 1 calc R . . . .
C31 C 0.72613(16) 0.38035(14) 0.67806(12) 0.0253(3) Uani 1 1 d . . . . .
C32 C 0.61810(15) 0.34890(13) 0.74225(12) 0.0242(3) Uani 1 1 d . . . . .
H29 H 0.5560 0.3593 0.7226 0.029 Uiso 1 1 calc R . . . .
C33 C 0.60596(13) 0.30134(12) 0.83666(11) 0.0195(3) Uani 1 1 d . . . . .
C34 C 0.69947(13) 0.28351(11) 0.86574(10) 0.0164(3) Uani 1 1 d . . . . .
H31 H 0.6883 0.2507 0.9296 0.020 Uiso 1 1 calc R . . . .
C46 C 0.49225(14) 0.26876(15) 0.91051(13) 0.0270(3) Uani 1 1 d . . . . .
C47 C 0.7448(2) 0.42964(18) 0.57456(14) 0.0378(5) Uani 1 1 d . . . . .
C24 C 1.13983(13) 0.30129(12) 0.74162(11) 0.0187(3) Uani 1 1 d . . . . .
H34 H 1.1558 0.3345 0.7740 0.022 Uiso 1 1 calc R . . . .
C25 C 1.22864(13) 0.27811(12) 0.67729(11) 0.0194(3) Uani 1 1 d . . . . .
C48 C 1.34798(14) 0.30778(14) 0.65921(12) 0.0251(3) Uani 1 1 d . . . . .
C26 C 1.20930(13) 0.22832(12) 0.62739(11) 0.0210(3) Uani 1 1 d . . . . .
H37 H 1.2686 0.2129 0.5847 0.025 Uiso 1 1 calc R . . . .
C14 C 0.36405(14) 0.83113(16) 0.76337(13) 0.0289(4) Uani 1 1 d . . . . .
H38 H 0.3396 0.7866 0.7453 0.035 Uiso 1 1 calc R . . . .
C15 C 0.37936(15) 0.93590(16) 0.71431(13) 0.0316(4) Uani 1 1 d . . . . .
H39 H 0.3661 0.9729 0.6584 0.038 Uiso 1 1 calc R . . . .
C16 C 0.41837(15) 0.97431(14) 0.76533(13) 0.0289(4) Uani 1 1 d . . . . .
H40 H 0.4364 1.0414 0.7481 0.035 Uiso 1 1 calc R . . . .
C12 C 0.42579(15) 0.89411(14) 0.84730(12) 0.0256(3) Uani 1 1 d . . . . .
H41 H 0.4482 0.8992 0.8933 0.031 Uiso 1 1 calc R . . . .
C13 C 0.39295(14) 0.80562(13) 0.84599(12) 0.0252(3) Uani 1 1 d . . . . .
H42 H 0.3904 0.7414 0.8910 0.030 Uiso 1 1 calc R . . . .
C45 C 0.59099(13) 0.88749(11) 0.58596(11) 0.0178(3) Uani 1 1 d . . . . .
C8 C 0.68981(17) 1.11560(13) 0.67971(14) 0.0287(4) Uani 1 1 d . . . . .
H44A H 0.7587 1.1587 0.6416 0.034 Uiso 1 1 calc R . . . .
H44B H 0.6276 1.1561 0.6707 0.034 Uiso 1 1 calc R . . . .
C9 C 0.6802(2) 1.07777(17) 0.78182(16) 0.0388(5) Uani 1 1 d . . . . .
H45A H 0.6140 1.0326 0.8204 0.058 Uiso 1 1 calc GR . . . .
H45B H 0.6751 1.1332 0.7992 0.058 Uiso 1 1 calc GR . . . .
H45C H 0.7454 1.0435 0.7906 0.058 Uiso 1 1 calc GR . . . .
C2 C 0.79651(13) 0.93294(12) 0.66513(13) 0.0227(3) Uani 1 1 d . . . . .
H46A H 0.8469 0.9240 0.6104 0.027 Uiso 1 1 calc R . . . .
H46B H 0.8400 0.9554 0.6928 0.027 Uiso 1 1 calc R . . . .
N1 N 0.72314(11) 0.83911(10) 0.73523(10) 0.0178(2) Uani 1 1 d . . . . .
C1 C 0.72482(15) 0.81413(14) 0.83070(13) 0.0264(3) Uani 1 1 d . . . . .
H48A H 0.6765 0.7547 0.8743 0.040 Uiso 1 1 calc GR . . . .
H48B H 0.6989 0.8683 0.8486 0.040 Uiso 1 1 calc GR . . . .
H48C H 0.8002 0.8031 0.8312 0.040 Uiso 1 1 calc GR . . . .
C3 C 0.74846(14) 0.74998(12) 0.71176(13) 0.0231(3) Uani 1 1 d . . . . .
H49A H 0.7847 0.7013 0.7519 0.028 Uiso 1 1 calc R . . . .
H49B H 0.7945 0.7686 0.6465 0.028 Uiso 1 1 calc R . . . .
C4 C 0.61175(17) 0.64579(13) 0.65690(13) 0.0278(4) Uani 1 1 d . . . . .
H50A H 0.6471 0.6935 0.5926 0.033 Uiso 1 1 calc R . . . .
H50B H 0.6581 0.5898 0.6687 0.033 Uiso 1 1 calc R . . . .
C5 C 0.4961(2) 0.60903(18) 0.66854(17) 0.0429(5) Uani 1 1 d . . . . .
H51A H 0.4636 0.5573 0.7303 0.064 Uiso 1 1 calc GR . . . .
H51B H 0.5030 0.5830 0.6226 0.064 Uiso 1 1 calc GR . . . .
H51C H 0.4488 0.6635 0.6601 0.064 Uiso 1 1 calc GR . . . .
C6 C 0.56096(15) 0.60093(12) 0.85268(12) 0.0224(3) Uani 1 1 d . . . . .
H52A H 0.5535 0.6269 0.8994 0.027 Uiso 1 1 calc R . . . .
H52B H 0.4875 0.5721 0.8652 0.027 Uiso 1 1 calc R . . . .
C7 C 0.6420(2) 0.51870(14) 0.86343(15) 0.0340(4) Uani 1 1 d . . . . .
H53A H 0.6460 0.4893 0.8203 0.051 Uiso 1 1 calc GR . . . .
H53B H 0.6156 0.4684 0.9265 0.051 Uiso 1 1 calc GR . . . .
H53C H 0.7153 0.5466 0.8502 0.051 Uiso 1 1 calc GR . . . .
C10 C 0.74254(16) 1.09192(14) 0.50935(13) 0.0280(4) Uani 1 1 d . . . . .
H54A H 0.8110 1.1315 0.4923 0.034 Uiso 1 1 calc R . . . .
H54B H 0.7604 1.0470 0.4778 0.034 Uiso 1 1 calc R . . . .
C11 C 0.65598(19) 1.16094(17) 0.47681(16) 0.0403(5) Uani 1 1 d . . . . .
H55A H 0.5856 1.1228 0.4995 0.060 Uiso 1 1 calc GR . . . .
H55B H 0.6818 1.1920 0.4094 0.060 Uiso 1 1 calc GR . . . .
H55C H 0.6461 1.2114 0.5010 0.060 Uiso 1 1 calc GR . . . .
B1 B 0.91924(14) 0.29522(13) 0.83698(12) 0.0169(3) Uani 1 1 d . . . . .
F12 F 1.1529(4) 0.6914(4) 0.7353(4) 0.0594(13) Uani 0.475(5) 1 d . . P D 1
F10 F 1.1332(6) 0.6523(4) 0.6291(2) 0.086(2) Uani 0.475(5) 1 d . . P D 1
F11 F 1.0234(3) 0.74033(18) 0.6901(3) 0.0609(13) Uani 0.475(5) 1 d . . P D 1
F11A F 1.0481(4) 0.6930(3) 0.6348(2) 0.0805(15) Uani 0.525(5) 1 d . . P D 2
F10A F 1.1798(2) 0.6312(2) 0.6693(3) 0.0657(12) Uani 0.525(5) 1 d . . P D 2
F12A F 1.1114(5) 0.7282(3) 0.7297(3) 0.0775(17) Uani 0.525(5) 1 d . . P D 2
F17A F 0.7152(8) -0.1254(5) 1.1299(4) 0.041(2) Uani 0.177(3) 1 d . . P B 2
F16A F 0.8000(9) -0.1086(7) 0.9936(6) 0.0488(6) Uani 0.177(3) 1 d . U P B 2
F18A F 0.6627(8) -0.0317(6) 1.0210(8) 0.052(2) Uani 0.177(3) 1 d . . P B 2
F6A F 0.8150(13) 0.5156(9) 0.5337(8) 0.079(3) Uani 0.47(2) 1 d . . P C 2
F4A F 0.7905(15) 0.3734(8) 0.5327(9) 0.066(3) Uani 0.47(2) 1 d . . P C 2
F5A F 0.6565(11) 0.4649(12) 0.5548(7) 0.078(3) Uani 0.47(2) 1 d . . P C 2
F22A F 1.1151(13) 0.2006(11) 0.5031(4) 0.057(4) Uani 0.289(15) 1 d . . P A 2
F23A F 1.1312(6) 0.0614(9) 0.6045(12) 0.051(2) Uani 0.289(15) 1 d . . P A 2
C49 C 1.0863(13) 0.1446(11) 0.5905(12) 0.0222(8) Uani 0.289(15) 1 d . . P A 2

loop_
_atom_site_aniso_label
_atom_site_aniso_U_11
_atom_site_aniso_U_22
_atom_site_aniso_U_33
_atom_site_aniso_U_23
_atom_site_aniso_U_13
_atom_site_aniso_U_12
Mo1 0.01194(6) 0.01408(6) 0.01356(6) -0.00560(4) -0.00228(4) 0.00149(4)
P1 0.01878(18) 0.01400(17) 0.02214(18) -0.00666(14) -0.00690(15) -0.00022(13)
P2 0.01832(17) 0.01417(17) 0.01715(17) -0.00683(14) -0.00369(14) 0.00122(13)
F23 0.0326(12) 0.071(3) 0.067(3) -0.059(3) -0.0179(15) 0.0214(15)
F24 0.0316(6) 0.0585(8) 0.0364(6) -0.0323(6) 0.0010(5) -0.0142(6)
F7 0.1012(13) 0.0334(7) 0.0302(7) -0.0172(6) 0.0194(8) -0.0104(8)
F9 0.0279(6) 0.1036(13) 0.0699(10) -0.0666(10) -0.0181(7) 0.0276(7)
F8 0.0354(6) 0.0536(8) 0.0443(7) -0.0377(6) -0.0075(5) -0.0022(6)
F14 0.0427(7) 0.0347(6) 0.0421(7) -0.0176(5) -0.0311(6) 0.0150(5)
F15 0.0267(7) 0.185(2) 0.0489(8) -0.0790(12) -0.0153(6) 0.0194(9)
F13 0.0894(11) 0.0286(6) 0.0783(10) -0.0225(7) -0.0695(10) 0.0081(7)
F18 0.0224(7) 0.0549(12) 0.0846(16) -0.0559(13) 0.0124(8) -0.0133(7)
F16 0.0814(14) 0.0416(10) 0.0205(7) -0.0116(7) -0.0077(7) -0.0355(9)
F2 0.0271(6) 0.0412(7) 0.0430(7) -0.0056(6) -0.0074(5) -0.0085(5)
F3 0.0206(5) 0.0637(9) 0.0491(8) -0.0175(7) -0.0169(5) 0.0031(6)
F1 0.0270(6) 0.0790(11) 0.0534(8) -0.0502(8) 0.0100(6) -0.0137(6)
F5 0.071(3) 0.135(7) 0.0317(19) -0.008(4) -0.034(2) -0.017(4)
F4 0.092(5) 0.102(6) 0.028(3) -0.039(4) -0.025(3) 0.054(4)
F6 0.114(6) 0.034(2) 0.0218(17) -0.0071(14) -0.018(3) 0.011(2)
F21 0.0320(7) 0.0433(8) 0.0959(13) -0.0091(8) -0.0362(8) 0.0121(6)
F19 0.0299(7) 0.1241(16) 0.0272(7) -0.0029(8) -0.0024(5) -0.0351(8)
F20 0.0222(6) 0.0830(12) 0.1176(15) -0.0754(12) -0.0184(8) 0.0039(7)
F22 0.068(2) 0.0434(13) 0.0262(10) -0.0131(9) -0.0209(12) 0.0005(13)
O1 0.0267(6) 0.0315(7) 0.0178(5) -0.0098(5) -0.0043(5) -0.0016(5)
C44 0.0431(11) 0.0235(8) 0.0306(9) -0.0065(7) -0.0018(8) -0.0125(7)
C37 0.0243(8) 0.0174(7) 0.0233(7) -0.0065(6) -0.0038(6) -0.0050(6)
C36 0.0217(7) 0.0189(7) 0.0201(7) -0.0084(6) -0.0033(6) -0.0026(6)
C35 0.0150(6) 0.0167(6) 0.0203(7) -0.0089(5) -0.0045(5) -0.0003(5)
C23 0.0171(6) 0.0166(6) 0.0178(6) -0.0077(5) -0.0026(5) 0.0003(5)
C28 0.0157(7) 0.0221(7) 0.0230(7) -0.0129(6) -0.0007(5) -0.0010(5)
C27 0.0192(7) 0.0222(7) 0.0204(7) -0.0118(6) -0.0015(6) 0.0003(6)
C49A 0.0135(19) 0.029(2) 0.0279(13) -0.0192(16) -0.0031(10) 0.0083(11)
C40 0.0141(6) 0.0163(6) 0.0218(7) -0.0095(6) -0.0035(5) 0.0000(5)
C39 0.0166(7) 0.0191(7) 0.0241(7) -0.0124(6) -0.0046(6) 0.0016(5)
C43 0.0235(8) 0.0278(8) 0.0326(9) -0.0205(7) -0.0036(7) 0.0003(6)
C38 0.0240(8) 0.0164(7) 0.0295(8) -0.0117(6) -0.0074(6) -0.0007(6)
C17 0.0132(6) 0.0170(6) 0.0196(6) -0.0110(5) -0.0046(5) 0.0024(5)
C22 0.0152(6) 0.0183(7) 0.0248(7) -0.0134(6) -0.0081(5) 0.0030(5)
C21 0.0166(6) 0.0224(7) 0.0227(7) -0.0137(6) -0.0104(5) 0.0062(5)
C42 0.0224(8) 0.0321(9) 0.0293(8) -0.0190(7) -0.0157(7) 0.0090(6)
C20 0.0175(7) 0.0189(7) 0.0193(7) -0.0091(6) -0.0075(5) 0.0039(5)
C19 0.0146(6) 0.0165(6) 0.0190(6) -0.0100(5) -0.0047(5) 0.0014(5)
C18 0.0155(6) 0.0177(6) 0.0166(6) -0.0095(5) -0.0052(5) 0.0014(5)
C41 0.0206(7) 0.0187(7) 0.0204(7) -0.0092(6) -0.0059(6) -0.0011(5)
F17 0.0634(13) 0.0149(7) 0.1071(17) -0.0106(8) -0.0624(13) 0.0035(7)
C29 0.0181(6) 0.0158(6) 0.0164(6) -0.0089(5) -0.0045(5) 0.0017(5)
C30 0.0244(8) 0.0225(7) 0.0167(7) -0.0083(6) -0.0046(6) 0.0032(6)
C31 0.0342(9) 0.0268(8) 0.0179(7) -0.0109(6) -0.0119(7) 0.0097(7)
C32 0.0274(8) 0.0275(8) 0.0281(8) -0.0168(7) -0.0164(7) 0.0089(6)
C33 0.0181(7) 0.0213(7) 0.0240(7) -0.0135(6) -0.0081(6) 0.0028(5)
C34 0.0180(6) 0.0164(6) 0.0171(6) -0.0094(5) -0.0057(5) 0.0017(5)
C46 0.0180(7) 0.0356(9) 0.0325(9) -0.0184(8) -0.0085(6) 0.0003(7)
C47 0.0488(12) 0.0440(11) 0.0213(8) -0.0129(8) -0.0155(8) 0.0158(9)
C24 0.0177(7) 0.0182(7) 0.0187(7) -0.0071(5) -0.0049(5) 0.0013(5)
C25 0.0157(6) 0.0187(7) 0.0190(7) -0.0042(6) -0.0045(5) 0.0013(5)
C48 0.0166(7) 0.0296(8) 0.0249(8) -0.0081(7) -0.0061(6) 0.0026(6)
C26 0.0173(7) 0.0226(7) 0.0180(7) -0.0080(6) -0.0006(5) 0.0032(6)
C14 0.0131(7) 0.0422(10) 0.0296(9) -0.0171(8) -0.0015(6) -0.0008(7)
C15 0.0180(7) 0.0451(11) 0.0219(8) -0.0077(8) -0.0048(6) 0.0149(7)
C16 0.0230(8) 0.0226(8) 0.0305(9) -0.0098(7) 0.0009(7) 0.0100(6)
C12 0.0219(8) 0.0334(9) 0.0208(7) -0.0154(7) -0.0023(6) 0.0091(7)
C13 0.0183(7) 0.0254(8) 0.0194(7) -0.0050(6) 0.0032(6) 0.0025(6)
C45 0.0147(6) 0.0175(7) 0.0180(6) -0.0062(5) -0.0028(5) -0.0010(5)
C8 0.0343(9) 0.0186(7) 0.0417(10) -0.0157(7) -0.0192(8) 0.0045(7)
C9 0.0552(13) 0.0347(10) 0.0466(12) -0.0287(10) -0.0279(11) 0.0117(9)
C2 0.0158(7) 0.0166(7) 0.0310(8) -0.0074(6) -0.0046(6) -0.0016(5)
N1 0.0136(5) 0.0153(6) 0.0224(6) -0.0070(5) -0.0045(5) 0.0015(4)
C1 0.0259(8) 0.0271(8) 0.0280(8) -0.0084(7) -0.0150(7) 0.0030(7)
C3 0.0173(7) 0.0165(7) 0.0315(8) -0.0112(6) -0.0020(6) 0.0038(5)
C4 0.0412(10) 0.0207(8) 0.0236(8) -0.0133(7) -0.0087(7) 0.0044(7)
C5 0.0571(14) 0.0399(12) 0.0464(12) -0.0264(10) -0.0235(11) -0.0012(10)
C6 0.0259(8) 0.0176(7) 0.0208(7) -0.0046(6) -0.0080(6) -0.0024(6)
C7 0.0506(12) 0.0190(8) 0.0339(10) -0.0077(7) -0.0209(9) 0.0085(8)
C10 0.0270(8) 0.0223(8) 0.0248(8) -0.0015(6) -0.0047(7) -0.0092(6)
C11 0.0380(11) 0.0358(11) 0.0326(10) 0.0053(8) -0.0163(9) -0.0091(9)
B1 0.0159(7) 0.0165(7) 0.0180(7) -0.0092(6) -0.0025(6) -0.0004(6)
F12 0.057(2) 0.047(3) 0.059(2) -0.004(2) -0.0161(19) -0.0325(18)
F10 0.148(5) 0.047(2) 0.0296(17) -0.0214(18) 0.029(2) -0.049(3)
F11 0.0514(19) 0.0238(14) 0.063(2) 0.0128(13) -0.0018(15) -0.0114(12)
F11A 0.090(3) 0.071(3) 0.0399(17) 0.0169(16) -0.0144(18) -0.034(2)
F10A 0.0635(19) 0.0385(16) 0.051(2) -0.0072(16) 0.0255(15) -0.0243(13)
F12A 0.117(4) 0.036(2) 0.052(2) -0.0285(19) 0.028(2) -0.045(2)
F17A 0.068(6) 0.025(3) 0.021(3) 0.002(2) -0.011(3) -0.029(4)
F16A 0.0814(14) 0.0416(10) 0.0205(7) -0.0116(7) -0.0077(7) -0.0355(9)
F18A 0.050(4) 0.025(3) 0.077(6) 0.004(3) -0.041(4) -0.020(3)
F6A 0.104(6) 0.073(4) 0.030(3) 0.014(2) -0.028(3) -0.015(4)
F4A 0.131(8) 0.041(3) 0.023(2) -0.0195(17) -0.016(4) 0.025(4)
F5A 0.078(4) 0.122(7) 0.035(2) -0.026(4) -0.037(3) 0.058(4)
F22A 0.078(8) 0.066(7) 0.017(2) -0.017(3) 0.002(3) -0.037(6)
F23A 0.049(3) 0.046(4) 0.065(7) -0.044(5) -0.003(4) 0.008(3)
C49 0.0135(19) 0.029(2) 0.0279(13) -0.0192(16) -0.0031(10) 0.0083(11)

loop_
_atom_type_symbol
_atom_type_description
_atom_type_scat_dispersion_real
_atom_type_scat_dispersion_imag
_atom_type_scat_source
C C 0.0033 0.0016 'International Tables Vol C Tables 4.2.6.8 and 6.1.1.4'
H H 0.0000 0.0000 'International Tables Vol C Tables 4.2.6.8 and 6.1.1.4'
B B 0.0013 0.0007 'International Tables Vol C Tables 4.2.6.8 and 6.1.1.4'
F F 0.0171 0.0103 'International Tables Vol C Tables 4.2.6.8 and 6.1.1.4'
Mo Mo -1.6832 0.6857 'International Tables Vol C Tables 4.2.6.8 and 6.1.1.4'
N N 0.0061 0.0033 'International Tables Vol C Tables 4.2.6.8 and 6.1.1.4'
O O 0.0106 0.0060 'International Tables Vol C Tables 4.2.6.8 and 6.1.1.4'
P P 0.1023 0.0942 'International Tables Vol C Tables 4.2.6.8 and 6.1.1.4'

loop_
_geom_angle_atom_site_label_1
_geom_angle_atom_site_label_2
_geom_angle_atom_site_label_3
_geom_angle
P2 Mo1 P1 123.219(15)
C14 Mo1 P1 142.14(5)
C14 Mo1 P2 94.07(5)
C14 Mo1 C15 35.70(8)
C14 Mo1 C16 58.69(7)
C14 Mo1 C12 58.82(7)
C14 Mo1 C13 36.10(7)
C14 Mo1 N1 148.39(6)
C15 Mo1 P1 106.60(6)
C15 Mo1 P2 127.99(6)
C15 Mo1 C16 35.14(7)
C15 Mo1 C12 58.62(6)
C15 Mo1 C13 59.22(7)
C16 Mo1 P1 87.59(5)
C16 Mo1 P2 146.40(5)
C16 Mo1 C12 34.81(6)
C12 Mo1 P1 103.94(5)
C12 Mo1 P2 116.05(5)
C13 Mo1 P1 138.46(5)
C13 Mo1 P2 88.42(5)
C13 Mo1 C16 58.01(6)
C13 Mo1 C12 34.52(6)
C45 Mo1 P1 81.88(5)
C45 Mo1 P2 81.68(5)
C45 Mo1 C14 98.97(7)
C45 Mo1 C15 92.24(7)
C45 Mo1 C16 119.11(7)
C45 Mo1 C12 150.83(6)
C45 Mo1 C13 133.25(7)
C45 Mo1 N1 100.76(6)
N1 Mo1 P1 65.58(3)
N1 Mo1 P2 64.91(3)
N1 Mo1 C15 163.36(7)
N1 Mo1 C16 128.22(6)
N1 Mo1 C12 107.69(6)
N1 Mo1 C13 115.95(6)
C8 P1 Mo1 125.23(7)
C8 P1 C2 108.85(8)
C2 P1 Mo1 88.24(5)
C10 P1 Mo1 123.00(6)
C10 P1 C8 101.56(9)
C10 P1 C2 107.14(9)
C3 P2 Mo1 87.20(5)
C4 P2 Mo1 124.86(6)
C4 P2 C3 107.77(9)
C4 P2 C6 103.91(8)
C6 P2 Mo1 122.11(6)
C6 P2 C3 107.28(8)
F12 C44 C37 110.7(2)
F12 C44 F11 97.9(3)
F10 C44 C37 118.1(2)
F10 C44 F12 109.9(4)
F10 C44 F11 107.1(4)
F11 C44 C37 111.15(18)
F11A C44 C37 112.6(2)
F11A C44 F10A 97.2(3)
F10A C44 C37 110.07(19)
F12A C44 C37 117.1(2)
F12A C44 F11A 115.5(3)
F12A C44 F10A 101.6(3)
C36 C37 C44 119.98(15)
C38 C37 C44 118.75(14)
C38 C37 C36 121.28(15)
C37 C36 H4 119.0
C37 C36 C35 122.00(15)
C35 C36 H4 119.0
C36 C35 C40 115.76(14)
C36 C35 B1 122.67(13)
C40 C35 B1 121.16(13)
C28 C23 B1 119.66(13)
C24 C23 C28 115.68(14)
C24 C23 B1 124.53(13)
C23 C28 H7 118.7
C27 C28 C23 122.54(15)
C27 C28 H7 118.7
C28 C27 C49A 117.4(2)
C28 C27 C49 125.1(6)
C26 C27 C28 120.93(15)
C26 C27 C49A 121.2(3)
C26 C27 C49 113.8(6)
F23 C49A C27 111.0(3)
F24 C49A F23 108.0(3)
F24 C49A F22 105.3(3)
F24 C49A C27 114.7(4)
F22 C49A F23 103.5(4)
F22 C49A C27 113.6(4)
C35 C40 H10 118.9
C39 C40 C35 122.14(14)
C39 C40 H10 118.9
C40 C39 C43 120.15(15)
C38 C39 C40 120.99(15)
C38 C39 C43 118.79(14)
F7 C43 F9 106.08(18)
F7 C43 F8 106.41(17)
F7 C43 C39 113.27(15)
F9 C43 C39 111.83(16)
F8 C43 F9 105.34(15)
F8 C43 C39 113.29(15)
C37 C38 H13 121.1
C39 C38 C37 117.80(14)
C39 C38 H13 121.1
C22 C17 B1 123.03(13)
C18 C17 C22 115.60(14)
C18 C17 B1 121.25(13)
C17 C22 H18 118.9
C21 C22 C17 122.11(14)
C21 C22 H18 118.9
C22 C21 C42 120.51(14)
C22 C21 C20 121.34(13)
C20 C21 C42 118.12(15)
F14 C42 F15 105.32(17)
F14 C42 F13 105.36(14)
F14 C42 C21 113.31(13)
F15 C42 C21 112.51(14)
F13 C42 F15 106.70(17)
F13 C42 C21 113.00(15)
C21 C20 H21 121.2
C19 C20 C21 117.52(14)
C19 C20 H21 121.2
C20 C19 C18 120.98(14)
C20 C19 C41 119.23(14)
C18 C19 C41 119.70(13)
C17 C18 H23 118.8
C19 C18 C17 122.43(13)
C19 C18 H23 118.8
F18 C41 F16 106.58(17)
F18 C41 C19 113.10(14)
F18 C41 F17 105.47(19)
F16 C41 C19 113.76(14)
F16 C41 F17 103.93(17)
F17 C41 C19 113.18(14)
F17A C41 C19 111.4(3)
F17A C41 F18A 102.3(6)
F16A C41 C19 115.0(4)
F16A C41 F17A 116.2(6)
F16A C41 F18A 104.3(7)
F18A C41 C19 105.8(3)
C30 C29 B1 122.19(14)
C34 C29 C30 115.39(14)
C34 C29 B1 122.33(13)
C29 C30 H27 118.9
C31 C30 C29 122.30(16)
C31 C30 H27 118.9
C30 C31 C47 118.76(17)
C32 C31 C30 121.11(15)
C32 C31 C47 120.09(17)
C31 C32 H29 121.2
C33 C32 C31 117.70(15)
C33 C32 H29 121.2
C32 C33 C34 121.06(15)
C32 C33 C46 121.05(15)
C34 C33 C46 117.89(15)
C29 C34 H31 118.8
C33 C34 C29 122.38(14)
C33 C34 H31 118.8
F2 C46 F1 104.92(16)
F2 C46 C33 112.39(15)
F3 C46 F2 106.74(15)
F3 C46 F1 106.78(16)
F3 C46 C33 114.16(16)
F1 C46 C33 111.27(14)
F5 C47 C31 112.0(4)
F4 C47 F5 105.2(7)
F4 C47 C31 112.8(6)
F6 C47 F5 108.2(6)
F6 C47 F4 103.7(7)
F6 C47 C31 114.3(4)
F6A C47 C31 109.9(5)
F4A C47 C31 112.1(6)
F4A C47 F6A 107.5(7)
F4A C47 F5A 111.6(7)
F5A C47 C31 114.0(5)
F5A C47 F6A 101.0(7)
C23 C24 H34 119.1
C25 C24 C23 121.79(14)
C25 C24 H34 119.1
C24 C25 C48 120.63(15)
C26 C25 C24 121.34(14)
C26 C25 C48 118.03(14)
F21 C48 C25 112.89(15)
F19 C48 F21 105.26(17)
F19 C48 C25 112.52(15)
F20 C48 F21 105.21(17)
F20 C48 F19 106.41(18)
F20 C48 C25 113.84(15)
C27 C26 C25 117.71(14)
C27 C26 H37 121.1
C25 C26 H37 121.1
Mo1 C14 H38 118.8
C15 C14 Mo1 73.19(10)
C15 C14 H38 126.1
C15 C14 C13 107.78(17)
C13 C14 Mo1 73.78(10)
C13 C14 H38 126.1
Mo1 C15 H39 120.5
C14 C15 Mo1 71.11(10)
C14 C15 H39 126.2
C16 C15 Mo1 73.99(10)
C16 C15 C14 107.57(16)
C16 C15 H39 126.2
Mo1 C16 H40 121.3
C15 C16 Mo1 70.87(10)
C15 C16 H40 125.5
C15 C16 C12 109.06(17)
C12 C16 Mo1 74.02(9)
C12 C16 H40 125.5
Mo1 C12 H41 123.6
C16 C12 Mo1 71.17(9)
C16 C12 H41 126.4
C13 C12 Mo1 70.55(9)
C13 C12 C16 107.28(16)
C13 C12 H41 126.4
Mo1 C13 H42 120.8
C14 C13 Mo1 70.12(9)
C14 C13 H42 125.9
C12 C13 Mo1 74.92(10)
C12 C13 C14 108.30(16)
C12 C13 H42 125.9
O1 C45 Mo1 175.32(14)
P1 C8 H44A 108.4
P1 C8 H44B 108.4
H44A C8 H44B 107.4
C9 C8 P1 115.69(13)
C9 C8 H44A 108.4
C9 C8 H44B 108.4
C8 C9 H45A 109.5
C8 C9 H45B 109.5
C8 C9 H45C 109.5
H45A C9 H45B 109.5
H45A C9 H45C 109.5
H45B C9 H45C 109.5
P1 C2 H46A 111.6
P1 C2 H46B 111.6
H46A C2 H46B 109.4
N1 C2 P1 100.77(10)
N1 C2 H46A 111.6
N1 C2 H46B 111.6
C2 N1 Mo1 102.64(9)
C1 N1 Mo1 116.96(10)
C1 N1 C2 111.03(13)
C1 N1 C3 109.87(13)
C3 N1 Mo1 100.90(9)
C3 N1 C2 115.14(13)
N1 C1 H48A 109.5
N1 C1 H48B 109.5
N1 C1 H48C 109.5
H48A C1 H48B 109.5
H48A C1 H48C 109.5
H48B C1 H48C 109.5
P2 C3 H49A 111.9
P2 C3 H49B 111.9
N1 C3 P2 99.44(10)
N1 C3 H49A 111.9
N1 C3 H49B 111.9
H49A C3 H49B 109.6
P2 C4 H50A 109.2
P2 C4 H50B 109.2
H50A C4 H50B 107.9
C5 C4 P2 112.22(14)
C5 C4 H50A 109.2
C5 C4 H50B 109.2
C4 C5 H51A 109.5
C4 C5 H51B 109.5
C4 C5 H51C 109.5
H51A C5 H51B 109.5
H51A C5 H51C 109.5
H51B C5 H51C 109.5
P2 C6 H52A 108.8
P2 C6 H52B 108.8
H52A C6 H52B 107.7
C7 C6 P2 113.83(13)
C7 C6 H52A 108.8
C7 C6 H52B 108.8
C6 C7 H53A 109.5
C6 C7 H53B 109.5
C6 C7 H53C 109.5
H53A C7 H53B 109.5
H53A C7 H53C 109.5
H53B C7 H53C 109.5
P1 C10 H54A 109.4
P1 C10 H54B 109.4
H54A C10 H54B 108.0
C11 C10 P1 111.29(14)
C11 C10 H54A 109.4
C11 C10 H54B 109.4
C10 C11 H55A 109.5
C10 C11 H55B 109.5
C10 C11 H55C 109.5
H55A C11 H55B 109.5
H55A C11 H55C 109.5
H55B C11 H55C 109.5
C35 B1 C29 103.75(12)
C23 B1 C35 114.06(12)
C23 B1 C29 109.89(12)
C17 B1 C35 112.35(12)
C17 B1 C23 105.54(12)
C17 B1 C29 111.37(12)
F24 C49 C27 109.1(9)
F22A C49 F24 108.5(9)
F22A C49 C27 110.3(11)
F22A C49 F23A 111.0(11)
F23A C49 F24 98.7(11)
F23A C49 C27 118.2(9)

loop_
_geom_bond_atom_site_label_1
_geom_bond_atom_site_label_2
_geom_bond_distance
Mo1 P1 2.4527(5)
Mo1 P2 2.4407(5)
Mo1 C14 2.2861(17)
Mo1 C15 2.3129(17)
Mo1 C16 2.3531(16)
Mo1 C12 2.3901(16)
Mo1 C13 2.3342(16)
Mo1 C45 1.9120(15)
Mo1 N1 2.3084(13)
P1 C8 1.8350(18)
P1 C2 1.8357(17)
P1 C10 1.8234(18)
P2 C3 1.8335(17)
P2 C4 1.8237(17)
P2 C6 1.8313(17)
F23 C49A 1.369(5)
F24 C49A 1.300(6)
F24 C49 1.405(16)
F7 C43 1.324(2)
F9 C43 1.342(2)
F8 C43 1.331(2)
F14 C42 1.326(2)
F15 C42 1.332(2)
F13 C42 1.332(2)
F18 C41 1.318(2)
F16 C41 1.331(2)
F2 C46 1.339(2)
F3 C46 1.324(2)
F1 C46 1.349(2)
F5 C47 1.343(7)
F4 C47 1.342(10)
F6 C47 1.267(8)
F21 C48 1.325(2)
F19 C48 1.323(2)
F20 C48 1.318(2)
F22 C49A 1.342(6)
O1 C45 1.1736(19)
C44 C37 1.492(2)
C44 F12 1.3208(19)
C44 F10 1.3070(19)
C44 F11 1.3324(19)
C44 F11A 1.3196(19)
C44 F10A 1.3316(19)
C44 F12A 1.3118(19)
C37 C36 1.395(2)
C37 C38 1.387(2)
C36 H4 0.9300
C36 C35 1.399(2)
C35 C40 1.408(2)
C35 B1 1.643(2)
C23 C28 1.407(2)
C23 C24 1.402(2)
C23 B1 1.640(2)
C28 H7 0.9300
C28 C27 1.389(2)
C27 C49A 1.503(5)
C27 C26 1.388(2)
C27 C49 1.494(12)
C40 H10 0.9300
C40 C39 1.393(2)
C39 C43 1.499(2)
C39 C38 1.386(2)
C38 H13 0.9300
C17 C22 1.403(2)
C17 C18 1.403(2)
C17 B1 1.639(2)
C22 H18 0.9300
C22 C21 1.390(2)
C21 C42 1.497(2)
C21 C20 1.391(2)
C20 H21 0.9300
C20 C19 1.390(2)
C19 C18 1.392(2)
C19 C41 1.498(2)
C18 H23 0.9300
C41 F17 1.343(2)
C41 F17A 1.256(6)
C41 F16A 1.175(9)
C41 F18A 1.392(8)
C29 C30 1.407(2)
C29 C34 1.399(2)
C29 B1 1.644(2)
C30 H27 0.9300
C30 C31 1.391(2)
C31 C32 1.387(3)
C31 C47 1.504(2)
C32 H29 0.9300
C32 C33 1.387(2)
C33 C34 1.395(2)
C33 C46 1.494(2)
C34 H31 0.9300
C47 F6A 1.378(11)
C47 F4A 1.277(10)
C47 F5A 1.288(9)
C24 H34 0.9300
C24 C25 1.398(2)
C25 C48 1.499(2)
C25 C26 1.390(2)
C26 H37 0.9300
C14 H38 0.9300
C14 C15 1.410(3)
C14 C13 1.432(3)
C15 H39 0.9300
C15 C16 1.409(3)
C16 H40 0.9300
C16 C12 1.419(3)
C12 H41 0.9300
C12 C13 1.403(3)
C13 H42 0.9300
C8 H44A 0.9700
C8 H44B 0.9700
C8 C9 1.514(3)
C9 H45A 0.9600
C9 H45B 0.9600
C9 H45C 0.9600
C2 H46A 0.9700
C2 H46B 0.9700
C2 N1 1.504(2)
N1 C1 1.479(2)
N1 C3 1.498(2)
C1 H48A 0.9600
C1 H48B 0.9600
C1 H48C 0.9600
C3 H49A 0.9700
C3 H49B 0.9700
C4 H50A 0.9700
C4 H50B 0.9700
C4 C5 1.519(3)
C5 H51A 0.9600
C5 H51B 0.9600
C5 H51C 0.9600
C6 H52A 0.9700
C6 H52B 0.9700
C6 C7 1.526(3)
C7 H53A 0.9600
C7 H53B 0.9600
C7 H53C 0.9600
C10 H54A 0.9700
C10 H54B 0.9700
C10 C11 1.526(3)
C11 H55A 0.9600
C11 H55B 0.9600
C11 H55C 0.9600
F22A C49 1.274(18)
F23A C49 1.280(13)

loop_
_geom_torsion_atom_site_label_1
_geom_torsion_atom_site_label_2
_geom_torsion_atom_site_label_3
_geom_torsion_atom_site_label_4
_geom_torsion
Mo1 P1 C8 C9 50.10(18)
Mo1 P1 C2 N1 -13.88(10)
Mo1 P1 C10 C11 76.51(15)
Mo1 P2 C3 N1 22.87(9)
Mo1 P2 C4 C5 -78.40(16)
Mo1 P2 C6 C7 -151.71(11)
Mo1 C14 C15 C16 -65.53(12)
Mo1 C14 C13 C12 65.74(12)
Mo1 C15 C16 C12 -64.66(12)
Mo1 C16 C12 C13 -61.67(12)
Mo1 C12 C13 C14 -62.61(11)
Mo1 N1 C3 P2 -24.70(10)
P1 C2 N1 Mo1 15.14(10)
P1 C2 N1 C1 -110.60(12)
P1 C2 N1 C3 123.76(12)
C44 C37 C36 C35 179.10(16)
C44 C37 C38 C39 179.43(16)
C37 C36 C35 C40 1.9(2)
C37 C36 C35 B1 174.59(15)
C36 C37 C38 C39 -0.5(3)
C36 C35 C40 C39 -1.5(2)
C36 C35 B1 C23 30.6(2)
C36 C35 B1 C17 150.67(14)
C36 C35 B1 C29 -88.92(17)
C35 C40 C39 C43 177.14(15)
C35 C40 C39 C38 0.1(2)
C23 C28 C27 C49A -170.5(3)
C23 C28 C27 C26 1.6(3)
C23 C28 C27 C49 177.3(7)
C23 C24 C25 C48 178.92(15)
C23 C24 C25 C26 -0.2(2)
C28 C23 C24 C25 0.9(2)
C28 C23 B1 C35 -150.28(15)
C28 C23 B1 C17 85.90(17)
C28 C23 B1 C29 -34.28(19)
C28 C27 C49A F23 -154.1(4)
C28 C27 C49A F24 -31.4(5)
C28 C27 C49A F22 89.8(4)
C28 C27 C26 C25 -0.8(2)
C28 C27 C49 F24 -5.3(13)
C28 C27 C49 F22A 113.9(12)
C28 C27 C49 F23A -116.9(13)
C49A F24 C49 C27 75(3)
C49A F24 C49 F22A -45(3)
C49A F24 C49 F23A -161(4)
C49A C27 C26 C25 171.0(3)
C49A C27 C49 F24 -62(4)
C49A C27 C49 F22A 57(4)
C49A C27 C49 F23A -173(5)
C40 C35 B1 C23 -157.11(14)
C40 C35 B1 C17 -37.06(19)
C40 C35 B1 C29 83.36(17)
C40 C39 C43 F7 25.2(2)
C40 C39 C43 F9 -94.6(2)
C40 C39 C43 F8 146.51(16)
C40 C39 C38 C37 0.9(2)
C43 C39 C38 C37 -176.16(16)
C38 C37 C36 C35 -1.0(3)
C38 C39 C43 F7 -157.72(18)
C38 C39 C43 F9 82.5(2)
C38 C39 C43 F8 -36.4(2)
C17 C22 C21 C42 -176.84(14)
C17 C22 C21 C20 1.0(2)
C22 C17 C18 C19 1.3(2)
C22 C17 B1 C35 -28.83(19)
C22 C17 B1 C23 96.06(16)
C22 C17 B1 C29 -144.73(14)
C22 C21 C42 F14 -126.49(17)
C22 C21 C42 F15 114.2(2)
C22 C21 C42 F13 -6.7(2)
C22 C21 C20 C19 0.1(2)
C21 C20 C19 C18 -0.4(2)
C21 C20 C19 C41 -176.77(14)
C42 C21 C20 C19 177.97(14)
C20 C21 C42 F14 55.6(2)
C20 C21 C42 F15 -63.8(2)
C20 C21 C42 F13 175.32(15)
C20 C19 C18 C17 -0.3(2)
C20 C19 C41 F18 83.7(2)
C20 C19 C41 F16 -154.53(18)
C20 C19 C41 F17 -36.2(2)
C20 C19 C41 F17A 22.0(6)
C20 C19 C41 F16A -113.0(6)
C20 C19 C41 F18A 132.4(5)
C18 C17 C22 C21 -1.6(2)
C18 C17 B1 C35 155.55(13)
C18 C17 B1 C23 -79.56(16)
C18 C17 B1 C29 39.65(18)
C18 C19 C41 F18 -92.7(2)
C18 C19 C41 F16 29.1(2)
C18 C19 C41 F17 147.41(18)
C18 C19 C41 F17A -154.4(5)
C18 C19 C41 F16A 70.6(6)
C18 C19 C41 F18A -44.0(6)
C41 C19 C18 C17 176.07(14)
C29 C30 C31 C32 2.1(3)
C29 C30 C31 C47 -175.88(17)
C30 C29 C34 C33 1.5(2)
C30 C29 B1 C35 86.37(16)
C30 C29 B1 C23 -35.97(19)
C30 C29 B1 C17 -152.55(14)
C30 C31 C32 C33 0.3(3)
C30 C31 C47 F5 166.5(9)
C30 C31 C47 F4 48.1(8)
C30 C31 C47 F6 -70.1(7)
C30 C31 C47 F6A -50.2(8)
C30 C31 C47 F4A 69.3(9)
C30 C31 C47 F5A -162.6(9)
C31 C32 C33 C34 -1.6(2)
C31 C32 C33 C46 177.57(16)
C32 C31 C47 F5 -11.5(9)
C32 C31 C47 F4 -129.9(8)
C32 C31 C47 F6 111.9(7)
C32 C31 C47 F6A 131.9(8)
C32 C31 C47 F4A -108.7(9)
C32 C31 C47 F5A 19.4(10)
C32 C33 C34 C29 0.7(2)
C32 C33 C46 F2 123.27(17)
C32 C33 C46 F3 1.5(2)
C32 C33 C46 F1 -119.40(18)
C34 C29 C30 C31 -2.9(2)
C34 C29 B1 C35 -89.98(16)
C34 C29 B1 C23 147.68(14)
C34 C29 B1 C17 31.10(19)
C34 C33 C46 F2 -57.5(2)
C34 C33 C46 F3 -179.24(15)
C34 C33 C46 F1 59.8(2)
C46 C33 C34 C29 -178.48(15)
C47 C31 C32 C33 178.19(17)
C24 C23 C28 C27 -1.6(2)
C24 C23 B1 C35 34.2(2)
C24 C23 B1 C17 -89.61(17)
C24 C23 B1 C29 150.20(15)
C24 C25 C48 F21 105.0(2)
C24 C25 C48 F19 -136.02(19)
C24 C25 C48 F20 -14.9(2)
C24 C25 C26 C27 0.1(2)
C48 C25 C26 C27 -179.04(15)
C26 C27 C49A F23 33.8(5)
C26 C27 C49A F24 156.5(3)
C26 C27 C49A F22 -82.3(3)
C26 C27 C49 F24 170.7(6)
C26 C27 C49 F22A -70.1(10)
C26 C27 C49 F23A 59.1(16)
C26 C25 C48 F21 -75.8(2)
C26 C25 C48 F19 43.1(2)
C26 C25 C48 F20 164.30(17)
C14 C15 C16 Mo1 63.63(12)
C14 C15 C16 C12 -1.02(19)
C15 C14 C13 Mo1 -65.82(12)
C15 C14 C13 C12 -0.08(19)
C15 C16 C12 Mo1 62.64(12)
C15 C16 C12 C13 0.97(19)
C16 C12 C13 Mo1 62.07(12)
C16 C12 C13 C14 -0.54(19)
C13 C14 C15 Mo1 66.21(12)
C13 C14 C15 C16 0.68(19)
C8 P1 C2 N1 112.94(12)
C8 P1 C10 C11 -70.08(16)
C2 P1 C8 C9 -51.52(18)
C2 P1 C10 C11 175.83(14)
C2 N1 C3 P2 -134.38(11)
C1 N1 C3 P2 99.39(13)
C3 P2 C4 C5 -177.65(14)
C3 P2 C6 C7 -53.96(14)
C4 P2 C3 N1 148.68(11)
C4 P2 C6 C7 60.01(15)
C6 P2 C3 N1 -99.96(11)
C6 P2 C4 C5 68.73(16)
C10 P1 C8 C9 -164.32(16)
C10 P1 C2 N1 -137.99(11)
B1 C35 C40 C39 -174.27(14)
B1 C23 C28 C27 -177.50(15)
B1 C23 C24 C25 176.58(15)
B1 C17 C22 C21 -177.48(14)
B1 C17 C18 C19 177.19(13)
B1 C29 C30 C31 -179.44(15)
B1 C29 C34 C33 178.04(14)
F12 C44 C37 C36 -124.6(3)
F12 C44 C37 C38 55.5(3)
F10 C44 C37 C36 3.4(5)
F10 C44 C37 C38 -176.5(5)
F11 C44 C37 C36 127.7(3)
F11 C44 C37 C38 -52.2(3)
F11A C44 C37 C36 63.4(3)
F11A C44 C37 C38 -116.6(3)
F10A C44 C37 C36 -43.9(3)
F10A C44 C37 C38 136.2(3)
F12A C44 C37 C36 -159.2(4)
F12A C44 C37 C38 20.9(4)
C49 F24 C49A F23 38(3)
C49 F24 C49A F22 148(3)
C49 F24 C49A C27 -86(3)
C49 C27 C49A F23 -24(4)
C49 C27 C49A F24 99(4)
C49 C27 C49A F22 -140(4)
C49 C27 C26 C25 -177.0(7)
